data_7226001
loop_
_publ_author_name
'Leshinski, Sarah'
'Wheaton, Craig'
'Sun, Hongsui'
'Roering, Andrew J.'
'Tanski, Joseph M.'
'Fox, Daniel J.'
'Hayes, Paul G.'
'Waterman, Rory'

_publ_section_title
;
 Triamidoamine-Supported Zirconium: Hydrogen Activation, Lewis Acidity,
 and rac-Lactide Polymerization
;
_journal_name_full 'RSC Adv.'
_journal_paper_doi 10.1039/C6RA15617G
_journal_year 2016
_chemical_formula_moiety 'C19 H46 N4 O Si3 Zr'
_chemical_formula_sum 'C19 H46 N4 O Si3 Zr'
_chemical_formula_weight 522.09
_space_group_crystal_system monoclinic
_space_group_IT_number 14
_space_group_name_Hall '-P 2ybc'
_space_group_name_H-M_alt 'P 1 21/c 1'
_symmetry_space_group_name_Hall '-P 2ybc'
_symmetry_space_group_name_H-M 'P 1 21/c 1'
_atom_sites_solution_hydrogens geom
_atom_sites_solution_primary direct
_atom_sites_solution_secondary difmap
_audit_update_record
;
2016-07-18 deposited with the CCDC.
2016-07-20 downloaded from the CCDC.
;
_cell_angle_alpha 90
_cell_angle_beta 101.909(2)
_cell_angle_gamma 90
_cell_formula_units_Z 4
_cell_length_a 16.492(3)
_cell_length_b 9.8668(16)
_cell_length_c 17.009(3)
_cell_measurement_reflns_used 9988
_cell_measurement_temperature 125.(2)
_cell_measurement_theta_max 30.0595
_cell_measurement_theta_min 2.3997
_cell_volume 2708.2(8)
_computing_cell_refinement 'SAINT V7.60A (Bruker AXS, 2008)'
_computing_data_collection 'Bruker Instrument Service v2009, 3, 0, 0'
_computing_data_reduction 'SAINT V7.60A (Bruker AXS, 2008)'
_computing_molecular_graphics 'SHELXTL2014 (Sheldrick, 2008)'
_computing_publication_material 'SHELXTL2014 (Sheldrick, 2008)'
_computing_structure_refinement 'SHELXL-2014/6 (Sheldrick, 2014)'
_computing_structure_solution 'SHELXS-97 (Sheldrick, 2008)'
_diffrn_ambient_temperature 125(2)
_diffrn_detector_area_resol_mean 8.3333
_diffrn_measured_fraction_theta_full 0.940
_diffrn_measured_fraction_theta_max 0.940
_diffrn_measurement_device_type 'Bruker APEX-II CCD'
_diffrn_measurement_method '\f and \w scans'
_diffrn_radiation_monochromator graphite
_diffrn_radiation_source 'fine-focus sealed tube'
_diffrn_radiation_type MoK\a
_diffrn_radiation_wavelength 0.71073
_diffrn_reflns_av_R_equivalents 0.0370
_diffrn_reflns_av_unetI/netI 0.0297
_diffrn_reflns_limit_h_max 23
_diffrn_reflns_limit_h_min -23
_diffrn_reflns_limit_k_max 13
_diffrn_reflns_limit_k_min -13
_diffrn_reflns_limit_l_max 23
_diffrn_reflns_limit_l_min -24
_diffrn_reflns_number 37174
_diffrn_reflns_theta_full 30.47
_diffrn_reflns_theta_max 30.47
_diffrn_reflns_theta_min 1.26
_exptl_absorpt_coefficient_mu 0.555
_exptl_absorpt_correction_T_max 0.93
_exptl_absorpt_correction_T_min 0.83
_exptl_absorpt_correction_type multi-scan
_exptl_absorpt_process_details 'Sadabs Version 2008/1'
_exptl_crystal_colour colorless
_exptl_crystal_density_diffrn 1.280
_exptl_crystal_density_method 'not measured'
_exptl_crystal_description block
_exptl_crystal_F_000 1112
_exptl_crystal_size_max 0.330
_exptl_crystal_size_mid 0.250
_exptl_crystal_size_min 0.140
_refine_diff_density_max 1.078
_refine_diff_density_min -0.519
_refine_ls_extinction_method none
_refine_ls_goodness_of_fit_ref 1.041
_refine_ls_hydrogen_treatment constr
_refine_ls_matrix_type full
_refine_ls_number_parameters 262
_refine_ls_number_reflns 7736
_refine_ls_number_restraints 20
_refine_ls_restrained_S_all 1.040
_refine_ls_R_factor_all 0.0408
_refine_ls_R_factor_gt 0.0311
_refine_ls_shift/su_max 0.001
_refine_ls_shift/su_mean 0.000
_refine_ls_structure_factor_coef Fsqd
_refine_ls_weighting_details 'w=1/[\s^2^(Fo^2^)+(0.0347P)^2^+1.7009P] where P=(Fo^2^+2Fc^2^)/3'
_refine_ls_weighting_scheme calc
_refine_ls_wR_factor_gt 0.0751
_refine_ls_wR_factor_ref 0.0801
_reflns_number_gt 6498
_reflns_number_total 7736
_reflns_threshold_expression 'I > 2\s(I)'
_cod_data_source_file c6ra15617g2.cif
_cod_data_source_block I
_cod_database_code 7226001

loop_
_space_group_symop_operation_xyz
'x, y, z'
'-x, y+1/2, -z+1/2'
'-x, -y, -z'
'x, -y-1/2, z-1/2'

loop_
_atom_site_type_symbol
_atom_site_label
_atom_site_fract_x
_atom_site_fract_y
_atom_site_fract_z
_atom_site_U_iso_or_equiv
_atom_site_adp_type
_atom_site_calc_flag
_atom_site_refinement_flags_adp
_atom_site_refinement_flags_posn
_atom_site_occupancy
Zr Zr 0.24155(2) 0.40033(2) 0.23139(2) 0.01701(5) Uani d . . 1
N N1 0.17998(9) 0.22084(15) 0.18743(9) 0.0226(3) Uani d . . 1
N N2 0.28862(9) 0.49403(16) 0.13761(9) 0.0232(3) Uani d . . 1
N N3 0.15737(10) 0.50162(15) 0.29149(9) 0.0246(3) Uani d . . 1
N N4 0.12005(9) 0.45861(15) 0.12686(8) 0.0199(3) Uani d . . 1
Si Si1 0.24145(3) 0.09710(5) 0.23969(3) 0.02430(11) Uani d . . 1
Si Si2 0.38976(3) 0.50266(6) 0.12166(3) 0.02753(11) Uani d . . 1
Si Si3 0.13763(3) 0.47176(5) 0.38587(3) 0.02264(10) Uani d . . 1
C C1 0.10168(11) 0.21262(19) 0.13073(11) 0.0255(4) Uani d . . 1
H H1A 0.0555 0.2092 0.1597 0.031 Uiso calc U R 1
H H1B 0.0998 0.1294 0.0979 0.031 Uiso calc U R 1
C C2 0.23141(11) 0.5352(2) 0.06238(11) 0.0281(4) Uani d . . 1
H H2A 0.2264 0.4608 0.0226 0.034 Uiso calc U R 1
H H2B 0.254 0.6156 0.0395 0.034 Uiso calc U R 1
C C3 0.09203(13) 0.5850(2) 0.24160(11) 0.0308(4) Uani d . . 1
H H3A 0.1162 0.6704 0.2263 0.037 Uiso calc U R 1
H H3B 0.0492 0.6081 0.2725 0.037 Uiso calc U R 1
C C4 0.09331(11) 0.33735(18) 0.07696(10) 0.0237(3) Uani d . . 1
H H4A 0.1281 0.3267 0.0364 0.028 Uiso calc U R 1
H H4B 0.035 0.3481 0.0484 0.028 Uiso calc U R 1
C C5 0.14672(11) 0.56843(19) 0.07882(11) 0.0264(4) Uani d . . 1
H H5A 0.1492 0.6552 0.1085 0.032 Uiso calc U R 1
H H5B 0.1062 0.5785 0.0274 0.032 Uiso calc U R 1
C C6 0.05309(11) 0.5061(2) 0.16668(11) 0.0263(4) Uani d . . 1
H H6A 0.0219 0.4275 0.1813 0.032 Uiso calc U R 1
H H6B 0.014 0.5647 0.1296 0.032 Uiso calc U R 1
C C7 0.32079(11) 0.21741(19) 0.29166(11) 0.0265(4) Uani d . . 1
H H7A 0.3749 0.2086 0.2755 0.032 Uiso calc U R 1
H H7B 0.328 0.2156 0.3509 0.032 Uiso calc U R 1
C C8 0.27730(17) -0.0276(2) 0.17027(14) 0.0453(6) Uani d . . 1
H H8A 0.3158 -0.0924 0.2019 0.068 Uiso calc U R 1
H H8B 0.3054 0.021 0.1333 0.068 Uiso calc U R 1
H H8C 0.2294 -0.0764 0.1394 0.068 Uiso calc U R 1
C C9 0.18664(15) -0.0022(2) 0.30811(13) 0.0391(5) Uani d . . 1
H H9A 0.2255 -0.0662 0.34 0.059 Uiso calc U R 1
H H9B 0.1401 -0.0521 0.2757 0.059 Uiso calc U R 1
H H9C 0.1658 0.0603 0.3441 0.059 Uiso calc U R 1
C C10 0.46977(15) 0.4273(4) 0.20393(16) 0.0752(11) Uani d . . 1
H H10A 0.4714 0.478 0.2538 0.113 Uiso calc U R 1
H H10B 0.5241 0.4319 0.1893 0.113 Uiso calc U R 1
H H10C 0.4557 0.3325 0.2119 0.113 Uiso calc U R 1
C C11 0.42279(15) 0.6818(2) 0.11191(16) 0.0483(6) Uani d . . 1
H H11A 0.4298 0.7271 0.1642 0.072 Uiso calc U R 1
H H11B 0.3804 0.7293 0.0727 0.072 Uiso calc U R 1
H H11C 0.4755 0.683 0.0938 0.072 Uiso calc U R 1
C C12 0.39681(13) 0.4104(2) 0.02714(13) 0.0328(4) Uani d . . 1
H H12A 0.3621 0.4562 -0.0189 0.049 Uiso calc U R 1
H H12B 0.3775 0.317 0.0302 0.049 Uiso calc U R 1
H H12C 0.4545 0.4098 0.0207 0.049 Uiso calc U R 1
C C13 0.22004(14) 0.3640(2) 0.44750(12) 0.0371(5) Uani d . . 1
H H13A 0.2225 0.2767 0.4206 0.056 Uiso calc U R 1
H H13B 0.2072 0.3488 0.5005 0.056 Uiso calc U R 1
H H13C 0.2737 0.4099 0.4537 0.056 Uiso calc U R 1
C C14 0.13236(13) 0.6343(2) 0.44223(12) 0.0329(4) Uani d . . 1
H H14A 0.1879 0.6737 0.4574 0.049 Uiso calc U R 1
H H14B 0.1109 0.6158 0.4907 0.049 Uiso calc U R 1
H H14C 0.0955 0.6982 0.4079 0.049 Uiso calc U R 1
C C15 0.03598(13) 0.3813(2) 0.37830(14) 0.0361(5) Uani d . . 1
H H15A 0.0385 0.2929 0.3527 0.054 Uiso calc U R 1
H H15B -0.0085 0.4356 0.346 0.054 Uiso calc U R 1
H H15C 0.0249 0.3683 0.4322 0.054 Uiso calc U R 1
O O1 0.34288(8) 0.52196(13) 0.32118(8) 0.0284(3) Uani d . . 1
C C91 0.41045(12) 0.4882(2) 0.38810(12) 0.0325(4) Uani d U . 1
H H91A 0.453 0.4334 0.3693 0.039 Uiso calc U R 1
H H91B 0.3895 0.4361 0.4295 0.039 Uiso calc U R 1
C C92 0.4455(2) 0.6187(3) 0.4210(2) 0.0843(13) Uani d U . 1
H H92A 0.4929 0.6456 0.397 0.101 Uiso calc U R 1
H H92B 0.4643 0.6137 0.4801 0.101 Uiso calc U R 1
C C93 0.37278(18) 0.7196(3) 0.39762(17) 0.0570(7) Uani d U . 1
H H93A 0.3345 0.715 0.4354 0.068 Uiso calc U R 1
H H93B 0.3928 0.8138 0.3953 0.068 Uiso calc U R 1
C C94 0.33340(15) 0.6692(2) 0.31749(13) 0.0384(5) Uani d U . 1
H H94A 0.274 0.6944 0.3044 0.046 Uiso calc U R 1
H H94B 0.3609 0.7077 0.276 0.046 Uiso calc U R 1

loop_
_atom_site_aniso_label
_atom_site_aniso_U_11
_atom_site_aniso_U_22
_atom_site_aniso_U_33
_atom_site_aniso_U_12
_atom_site_aniso_U_13
_atom_site_aniso_U_23
Zr 0.01638(8) 0.01787(8) 0.01617(8) 0.00225(6) 0.00193(5) 0.00123(6)
N1 0.0204(7) 0.0200(7) 0.0254(7) 0.0003(5) 0.0000(6) 0.0021(6)
N2 0.0186(7) 0.0304(8) 0.0201(7) 0.0001(6) 0.0028(5) 0.0042(6)
N3 0.0280(8) 0.0258(8) 0.0201(7) 0.0092(6) 0.0052(6) 0.0009(6)
N4 0.0180(7) 0.0217(7) 0.0199(7) 0.0025(5) 0.0040(5) 0.0031(5)
Si1 0.0287(3) 0.0202(2) 0.0231(2) 0.00559(19) 0.00327(19) 0.00240(18)
Si2 0.0192(2) 0.0408(3) 0.0229(2) -0.0030(2) 0.00500(19) 0.0001(2)
Si3 0.0235(2) 0.0241(2) 0.0209(2) 0.00154(18) 0.00599(18) -0.00282(18)
C1 0.0202(8) 0.0239(8) 0.0295(9) -0.0035(7) -0.0015(7) 0.0014(7)
C2 0.0234(9) 0.0367(10) 0.0238(9) -0.0019(8) 0.0038(7) 0.0115(8)
C3 0.0337(10) 0.0323(10) 0.0263(9) 0.0157(8) 0.0058(8) 0.0006(8)
C4 0.0203(8) 0.0279(9) 0.0208(8) 0.0004(7) -0.0002(6) 0.0002(7)
C5 0.0230(8) 0.0274(9) 0.0272(9) 0.0022(7) 0.0015(7) 0.0108(7)
C6 0.0203(8) 0.0318(9) 0.0266(9) 0.0093(7) 0.0046(7) 0.0038(7)
C7 0.0225(8) 0.0297(9) 0.0249(8) 0.0048(7) -0.0004(7) 0.0019(7)
C8 0.0664(16) 0.0340(11) 0.0344(11) 0.0199(11) 0.0077(11) -0.0015(9)
C9 0.0463(13) 0.0313(11) 0.0397(12) -0.0018(9) 0.0090(10) 0.0107(9)
C10 0.0244(11) 0.162(4) 0.0387(13) 0.0187(16) 0.0063(10) 0.0288(18)
C11 0.0408(12) 0.0489(14) 0.0622(15) -0.0221(11) 0.0269(11) -0.0233(12)
C12 0.0300(10) 0.0343(10) 0.0365(10) -0.0018(8) 0.0125(8) -0.0040(8)
C13 0.0394(11) 0.0475(12) 0.0262(9) 0.0125(10) 0.0107(8) 0.0099(9)
C14 0.0325(10) 0.0347(10) 0.0317(10) -0.0001(8) 0.0076(8) -0.0117(8)
C15 0.0349(11) 0.0334(11) 0.0401(11) -0.0069(8) 0.0079(9) -0.0009(9)
O1 0.0311(7) 0.0215(6) 0.0273(7) -0.0014(5) -0.0061(5) -0.0003(5)
C91 0.0272(10) 0.0375(11) 0.0276(9) -0.0030(8) -0.0063(8) 0.0009(8)
C92 0.068(2) 0.0495(16) 0.107(3) 0.0071(14) -0.0482(19) -0.0230(17)
C93 0.0601(16) 0.0401(13) 0.0602(16) 0.0037(12) -0.0120(13) -0.0145(12)
C94 0.0498(13) 0.0214(9) 0.0399(11) -0.0035(9) -0.0005(9) -0.0012(8)

loop_
_atom_type_symbol
_atom_type_description
_atom_type_scat_dispersion_real
_atom_type_scat_dispersion_imag
_atom_type_scat_source
C C 0.0033 0.0016 'International Tables Vol C Tables 4.2.6.8 and 6.1.1.4'
H H 0.0000 0.0000 'International Tables Vol C Tables 4.2.6.8 and 6.1.1.4'
N N 0.0061 0.0033 'International Tables Vol C Tables 4.2.6.8 and 6.1.1.4'
O O 0.0106 0.0060 'International Tables Vol C Tables 4.2.6.8 and 6.1.1.4'
Si Si 0.0817 0.0704 'International Tables Vol C Tables 4.2.6.8 and 6.1.1.4'
Zr Zr -2.9673 0.5597 'International Tables Vol C Tables 4.2.6.8 and 6.1.1.4'

loop_
_geom_angle_atom_site_label_1
_geom_angle_atom_site_label_2
_geom_angle_atom_site_label_3
_geom_angle
N1 Zr N2 108.93(6)
N1 Zr N3 104.52(6)
N2 Zr N3 122.03(6)
N1 Zr C7 71.98(6)
N2 Zr C7 114.05(6)
N3 Zr C7 120.76(6)
N1 Zr O1 152.79(5)
N2 Zr O1 86.83(5)
N3 Zr O1 83.98(6)
C7 Zr O1 81.43(6)
N1 Zr N4 71.19(5)
N2 Zr N4 74.02(5)
N3 Zr N4 73.92(5)
C7 Zr N4 142.83(6)
O1 Zr N4 135.71(5)
N1 Zr Si1 33.88(4)
N2 Zr Si1 118.29(4)
N3 Zr Si1 116.00(4)
C7 Zr Si1 38.16(5)
O1 Zr Si1 119.16(3)
N4 Zr Si1 105.05(4)
C1 N1 Si1 131.11(12)
C1 N1 Zr 125.76(11)
Si1 N1 Zr 103.01(7)
C2 N2 Si2 108.12(11)
C2 N2 Zr 120.11(11)
Si2 N2 Zr 130.28(8)
C3 N3 Si3 111.95(12)
C3 N3 Zr 117.07(11)
Si3 N3 Zr 129.12(8)
C5 N4 C4 111.29(14)
C5 N4 C6 110.80(14)
C4 N4 C6 110.77(14)
C5 N4 Zr 106.28(10)
C4 N4 Zr 109.13(10)
C6 N4 Zr 108.42(10)
N1 Si1 C7 94.31(8)
N1 Si1 C8 111.66(9)
C7 Si1 C8 115.86(11)
N1 Si1 C9 112.46(9)
C7 Si1 C9 114.80(10)
C8 Si1 C9 107.44(11)
C7 Si1 Zr 51.29(6)
C8 Si1 Zr 128.31(8)
C9 Si1 Zr 123.52(7)
N2 Si2 C11 111.44(9)
N2 Si2 C10 114.45(10)
C11 Si2 C10 105.63(15)
N2 Si2 C12 109.90(9)
C11 Si2 C12 108.24(10)
C10 Si2 C12 106.88(13)
N3 Si3 C13 111.32(8)
N3 Si3 C14 111.45(9)
C13 Si3 C14 107.72(10)
N3 Si3 C15 110.71(9)
C13 Si3 C15 107.67(10)
C14 Si3 C15 107.79(10)
N1 C1 C4 108.25(14)
N1 C1 H1A 110.0
C4 C1 H1A 110.0
N1 C1 H1B 110.0
C4 C1 H1B 110.0
H1A C1 H1B 108.4
N2 C2 C5 110.30(15)
N2 C2 H2A 109.6
C5 C2 H2A 109.6
N2 C2 H2B 109.6
C5 C2 H2B 109.6
H2A C2 H2B 108.1
N3 C3 C6 109.21(15)
N3 C3 H3A 109.8
C6 C3 H3A 109.8
N3 C3 H3B 109.8
C6 C3 H3B 109.8
H3A C3 H3B 108.3
N4 C4 C1 109.24(14)
N4 C4 H4A 109.8
C1 C4 H4A 109.8
N4 C4 H4B 109.8
C1 C4 H4B 109.8
H4A C4 H4B 108.3
N4 C5 C2 109.53(14)
N4 C5 H5A 109.8
C2 C5 H5A 109.8
N4 C5 H5B 109.8
C2 C5 H5B 109.8
H5A C5 H5B 108.2
N4 C6 C3 108.60(15)
N4 C6 H6A 110.0
C3 C6 H6A 110.0
N4 C6 H6B 110.0
C3 C6 H6B 110.0
H6A C6 H6B 108.4
Si1 C7 Zr 90.55(7)
Si1 C7 H7A 113.5
Zr C7 H7A 113.5
Si1 C7 H7B 113.5
Zr C7 H7B 113.5
H7A C7 H7B 110.8
Si1 C8 H8A 109.5
Si1 C8 H8B 109.5
H8A C8 H8B 109.5
Si1 C8 H8C 109.5
H8A C8 H8C 109.5
H8B C8 H8C 109.5
Si1 C9 H9A 109.5
Si1 C9 H9B 109.5
H9A C9 H9B 109.5
Si1 C9 H9C 109.5
H9A C9 H9C 109.5
H9B C9 H9C 109.5
Si2 C10 H10A 109.5
Si2 C10 H10B 109.5
H10A C10 H10B 109.5
Si2 C10 H10C 109.5
H10A C10 H10C 109.5
H10B C10 H10C 109.5
Si2 C11 H11A 109.5
Si2 C11 H11B 109.5
H11A C11 H11B 109.5
Si2 C11 H11C 109.5
H11A C11 H11C 109.5
H11B C11 H11C 109.5
Si2 C12 H12A 109.5
Si2 C12 H12B 109.5
H12A C12 H12B 109.5
Si2 C12 H12C 109.5
H12A C12 H12C 109.5
H12B C12 H12C 109.5
Si3 C13 H13A 109.5
Si3 C13 H13B 109.5
H13A C13 H13B 109.5
Si3 C13 H13C 109.5
H13A C13 H13C 109.5
H13B C13 H13C 109.5
Si3 C14 H14A 109.5
Si3 C14 H14B 109.5
H14A C14 H14B 109.5
Si3 C14 H14C 109.5
H14A C14 H14C 109.5
H14B C14 H14C 109.5
Si3 C15 H15A 109.5
Si3 C15 H15B 109.5
H15A C15 H15B 109.5
Si3 C15 H15C 109.5
H15A C15 H15C 109.5
H15B C15 H15C 109.5
C91 O1 C94 108.56(14)
C91 O1 Zr 135.89(11)
C94 O1 Zr 115.14(11)
O1 C91 C92 105.90(18)
O1 C91 H91A 110.6
C92 C91 H91A 110.6
O1 C91 H91B 110.6
C92 C91 H91B 110.6
H91A C91 H91B 108.7
C91 C92 C93 104.0(2)
C91 C92 H92A 111.0
C93 C92 H92A 111.0
C91 C92 H92B 111.0
C93 C92 H92B 111.0
H92A C92 H92B 109.0
C94 C93 C92 101.1(2)
C94 C93 H93A 111.6
C92 C93 H93A 111.6
C94 C93 H93B 111.6
C92 C93 H93B 111.6
H93A C93 H93B 109.4
O1 C94 C93 105.87(18)
O1 C94 H94A 110.6
C93 C94 H94A 110.6
O1 C94 H94B 110.6
C93 C94 H94B 110.6
H94A C94 H94B 108.7

loop_
_geom_bond_atom_site_label_1
_geom_bond_atom_site_label_2
_geom_bond_distance
Zr N1 2.1008(15)
Zr N2 2.1244(15)
Zr N3 2.1348(15)
Zr C7 2.3373(18)
Zr O1 2.3478(13)
Zr N4 2.4571(14)
Zr Si1 2.9952(7)
N1 C1 1.446(2)
N1 Si1 1.7137(15)
N2 C2 1.481(2)
N2 Si2 1.7463(16)
N3 C3 1.477(2)
N3 Si3 1.7278(16)
N4 C5 1.478(2)
N4 C4 1.480(2)
N4 C6 1.485(2)
Si1 C7 1.8507(19)
Si1 C8 1.883(2)
Si1 C9 1.888(2)
Si2 C11 1.867(2)
Si2 C10 1.868(3)
Si2 C12 1.872(2)
Si3 C13 1.868(2)
Si3 C14 1.880(2)
Si3 C15 1.880(2)
C1 C4 1.522(2)
C1 H1A 0.99
C1 H1B 0.99
C2 C5 1.516(3)
C2 H2A 0.99
C2 H2B 0.99
C3 C6 1.518(3)
C3 H3A 0.99
C3 H3B 0.99
C4 H4A 0.99
C4 H4B 0.99
C5 H5A 0.99
C5 H5B 0.99
C6 H6A 0.99
C6 H6B 0.99
C7 H7A 0.99
C7 H7B 0.99
C8 H8A 0.98
C8 H8B 0.98
C8 H8C 0.98
C9 H9A 0.98
C9 H9B 0.98
C9 H9C 0.98
C10 H10A 0.98
C10 H10B 0.98
C10 H10C 0.98
C11 H11A 0.98
C11 H11B 0.98
C11 H11C 0.98
C12 H12A 0.98
C12 H12B 0.98
C12 H12C 0.98
C13 H13A 0.98
C13 H13B 0.98
C13 H13C 0.98
C14 H14A 0.98
C14 H14B 0.98
C14 H14C 0.98
C15 H15A 0.98
C15 H15B 0.98
C15 H15C 0.98
O1 C91 1.458(2)
O1 C94 1.462(2)
C91 C92 1.474(3)
C91 H91A 0.99
C91 H91B 0.99
C92 C93 1.546(4)
C92 H92A 0.99
C92 H92B 0.99
C93 C94 1.470(3)
C93 H93A 0.99
C93 H93B 0.99
C94 H94A 0.99
C94 H94B 0.99

loop_
_geom_torsion_atom_site_label_1
_geom_torsion_atom_site_label_2
_geom_torsion_atom_site_label_3
_geom_torsion_atom_site_label_4
_geom_torsion
C1 N1 Si1 C7 -179.46(17)
Zr N1 Si1 C7 -3.46(8)
C1 N1 Si1 C8 60.5(2)
Zr N1 Si1 C8 -123.49(11)
C1 N1 Si1 C9 -60.36(19)
Zr N1 Si1 C9 115.64(9)
C1 N1 Si1 Zr -176.0(2)
C2 N2 Si2 C11 69.86(16)
Zr N2 Si2 C11 -124.38(13)
C2 N2 Si2 C10 -170.37(18)
Zr N2 Si2 C10 -4.61(19)
C2 N2 Si2 C12 -50.12(15)
Zr N2 Si2 C12 115.64(12)
C3 N3 Si3 C13 179.10(14)
Zr N3 Si3 C13 15.32(15)
C3 N3 Si3 C14 -60.60(15)
Zr N3 Si3 C14 135.61(11)
C3 N3 Si3 C15 59.37(16)
Zr N3 Si3 C15 -104.41(12)
Si1 N1 C1 C4 -155.70(14)
Zr N1 C1 C4 29.1(2)
Si2 N2 C2 C5 -163.86(13)
Zr N2 C2 C5 28.7(2)
Si3 N3 C3 C6 -120.25(14)
Zr N3 C3 C6 45.7(2)
C5 N4 C4 C1 156.19(14)
C6 N4 C4 C1 -80.07(17)
Zr N4 C4 C1 39.21(15)
N1 C1 C4 N4 -43.51(19)
C4 N4 C5 C2 -75.16(18)
C6 N4 C5 C2 161.12(15)
Zr N4 C5 C2 43.54(17)
N2 C2 C5 N4 -48.5(2)
C5 N4 C6 C3 -80.40(18)
C4 N4 C6 C3 155.58(15)
Zr N4 C6 C3 35.87(16)
N3 C3 C6 N4 -52.8(2)
N1 Si1 C7 Zr 3.03(7)
C8 Si1 C7 Zr 119.63(9)
C9 Si1 C7 Zr -114.15(9)
C94 O1 C91 C92 -4.0(3)
Zr O1 C91 C92 -176.1(2)
O1 C91 C92 C93 25.6(3)
C91 C92 C93 C94 -37.3(4)
C91 O1 C94 C93 -20.5(2)
Zr O1 C94 C93 153.42(17)
C92 C93 C94 O1 34.9(3)
